data_7058696
loop_
_publ_author_name
'Pog\'any, Luk\'a\<s'
'Brach\<nakov\'a, Barbora'
'Mas\'arov\'a, Petra'
'Moncol, J\'an'
'Pavlik, J\'an'
'G\'al, Miroslav'
'Maz\'ur, Milan'
'Herchel, Radovan'
'Nemec, Ivan'
'\<Salitro\<s, Ivan'

_publ_section_title
;
 Impact of the Schiff base ligand substituents on the solid state and
 solution properties of eleven iron(iii) complexes
;
_journal_issue 35
_journal_name_full 'New Journal of Chemistry'
_journal_page_first 13916
_journal_paper_doi 10.1039/C9NJ03087E
_journal_volume 43
_journal_year 2019
_chemical_formula_moiety 'C22 H25 Br2 Cl Fe N3 O4, H2 O'
_chemical_formula_sum 'C22 H27 Br2 Cl Fe N3 O5'
_chemical_formula_weight 664.58
_space_group_crystal_system monoclinic
_space_group_IT_number 14
_space_group_name_Hall '-P 2yn'
_space_group_name_H-M_alt 'P 1 21/n 1'
_symmetry_space_group_name_Hall '-P 2yn'
_symmetry_space_group_name_H-M 'P 1 21/n 1'
_atom_sites_solution_hydrogens mixed
_atom_sites_solution_primary direct
_audit_creation_date 2018-12-11
_audit_creation_method
;
Olex2 1.2
(compiled 2017.08.10 svn.r3458 for OlexSys, GUI svn.r5506)
;
_audit_update_record
;
2019-01-18 deposited with the CCDC.    2019-07-29 downloaded from the CCDC.
;
_cell_angle_alpha 90
_cell_angle_beta 112.820(10)
_cell_angle_gamma 90
_cell_formula_units_Z 4
_cell_length_a 12.0070(10)
_cell_length_b 16.9410(10)
_cell_length_c 13.6630(10)
_cell_measurement_reflns_used 8694
_cell_measurement_temperature 293
_cell_measurement_theta_max 26.372
_cell_measurement_theta_min 4.089
_cell_volume 2561.7(4)
_computing_cell_refinement CrysAlisPro
_computing_data_collection '(CrysAlisPro; Agilent, 2012)'
_computing_data_reduction CrysAlisPro
_computing_molecular_graphics 'Olex2 (Dolomanov et al., 2009)'
_computing_publication_material 'Olex2 (Dolomanov et al., 2009)'
_computing_structure_refinement 'ShelXL (Sheldrick, 2015)'
_computing_structure_solution 'SIR2011 (Burla et al., 2007)'
_diffrn_ambient_temperature 293
_diffrn_detector_area_resol_mean 8
_diffrn_measured_fraction_theta_full 0.990
_diffrn_measured_fraction_theta_max 0.981
_diffrn_measurement_device_type 'Xcalibur, Sapphire2, large Be window'
_diffrn_measurement_method '\w scans'
_diffrn_radiation_monochromator graphite
_diffrn_radiation_type MoK\a
_diffrn_radiation_wavelength 0.71073
_diffrn_reflns_av_R_equivalents 0.0620
_diffrn_reflns_av_unetI/netI 0.1635
_diffrn_reflns_Laue_measured_fraction_full 0.990
_diffrn_reflns_Laue_measured_fraction_max 0.981
_diffrn_reflns_limit_h_max 15
_diffrn_reflns_limit_h_min -13
_diffrn_reflns_limit_k_max 21
_diffrn_reflns_limit_k_min -14
_diffrn_reflns_limit_l_max 17
_diffrn_reflns_limit_l_min -15
_diffrn_reflns_number 9415
_diffrn_reflns_point_group_measured_fraction_full 0.990
_diffrn_reflns_point_group_measured_fraction_max 0.981
_diffrn_reflns_theta_full 25.242
_diffrn_reflns_theta_max 26.372
_diffrn_reflns_theta_min 2.883
_diffrn_source 'fine-focus sealed tube'
_exptl_absorpt_coefficient_mu 3.850
_exptl_absorpt_correction_T_max 0.765
_exptl_absorpt_correction_T_min 0.488
_exptl_absorpt_correction_type multi-scan
_exptl_absorpt_process_details 'CrysAlis RED, Rigaku Oxford Diffraction Ltd.'
_exptl_crystal_colour 'dark red'
_exptl_crystal_colour_modifier dark
_exptl_crystal_colour_primary red
_exptl_crystal_density_diffrn 1.723
_exptl_crystal_description needle
_exptl_crystal_F_000 1332
_exptl_crystal_size_max 0.5
_exptl_crystal_size_mid 0.12
_exptl_crystal_size_min 0.04
_refine_diff_density_max 0.858
_refine_diff_density_min -0.734
_refine_diff_density_rms 0.109
_refine_ls_extinction_coef 0.00048(18)
_refine_ls_extinction_expression Fc^*^=kFc[1+0.001xFc^2^\l^3^/sin(2\q)]^-1/4^
_refine_ls_extinction_method 'SHELXL-2018/3 (Sheldrick 2018)'
_refine_ls_goodness_of_fit_ref 1.088
_refine_ls_hydrogen_treatment constr
_refine_ls_matrix_type full
_refine_ls_number_parameters 308
_refine_ls_number_reflns 5134
_refine_ls_number_restraints 11
_refine_ls_restrained_S_all 1.088
_refine_ls_R_factor_all 0.2067
_refine_ls_R_factor_gt 0.0939
_refine_ls_shift/su_max 0.000
_refine_ls_shift/su_mean 0.000
_refine_ls_structure_factor_coef Fsqd
_refine_ls_weighting_details 'w=1/[\s^2^(Fo^2^)+(0.0353P)^2^+1.5222P] where P=(Fo^2^+2Fc^2^)/3'
_refine_ls_weighting_scheme calc
_refine_ls_wR_factor_gt 0.1350
_refine_ls_wR_factor_ref 0.1843
_reflns_Friedel_coverage 0.000
_reflns_number_gt 2457
_reflns_number_total 5134
_reflns_threshold_expression 'I > 2\s(I)'
_cod_data_source_file c9nj03087e4.cif
_cod_data_source_block 8_293K
_cod_depositor_comments 'Adding full bibliography for 7058691--7058703.cif.'
_cod_database_code 7058696
_shelx_shelxl_version_number 2018/3
_shelx_space_group_comment
;
The symmetry employed for this shelxl refinement is uniquely defined
by the following loop, which should always be used as a source of
symmetry information in preference to the above space-group names.
They are only intended as comments.
;
_shelx_estimated_absorpt_t_max 0.861
_shelx_estimated_absorpt_t_min 0.249
_olex2_refinement_description
;
1. Fixed Uiso
 At 1.2 times of:
  All C(H) groups, All C(H,H) groups, All C(H,H,H) groups, All N(H) groups
 At 1.5 times of:
  All O(H,H) groups
2. Restrained distances
 O5-H5A = O5-H5B
 0.82 with sigma of 0.001
 H5A-H5B
 1.365 with sigma of 0.02
 H5A-O2_$1 = H5B-O4_$1
 2.1 with sigma of 0.1
3. Uiso/Uaniso restraints and constraints
Uanis(O5) \\sim Ueq: with sigma of 0.1 and sigma for terminal atoms of 0.2
4.a Riding coordinates:
 O5(H5A,H5B)
4.b Ternary CH refined with riding coordinates:
 N2(H2)
4.c Secondary CH2 refined with riding coordinates:
 C8(H8A,H8B), C9(H9A,H9B), C10(H10A,H10B), C11(H11A,H11B), C12(H12A,H12B),
 C13(H13A,H13B)
4.d Me refined with riding coordinates:
 C21(H21A,H21B,H21C), C22(H22A,H22B,H22C)
4.e Aromatic/amide H refined with riding coordinates:
 C3(H3), C4(H4), C7(H7), C14(H14), C17(H17), C18(H18)
;
_olex2_submission_special_instructions 'No special instructions were received'

loop_
_space_group_symop_operation_xyz
'x, y, z'
'-x+1/2, y+1/2, -z+1/2'
'-x, -y, -z'
'x-1/2, -y-1/2, z-1/2'

loop_
_atom_site_label
_atom_site_type_symbol
_atom_site_fract_x
_atom_site_fract_y
_atom_site_fract_z
_atom_site_U_iso_or_equiv
_atom_site_adp_type
_atom_site_occupancy
_atom_site_site_symmetry_order
_atom_site_calc_flag
_atom_site_refinement_flags_posn
_atom_site_refinement_flags_adp
Fe4 Fe 0.07507(10) 0.23610(8) 0.10471(10) 0.0420(4) Uani 1 1 d . .
Br1 Br 0.43587(9) -0.01884(7) 0.18310(10) 0.0742(4) Uani 1 1 d . .
Br2 Br 0.27372(11) 0.46774(7) -0.09188(10) 0.0827(5) Uani 1 1 d . .
Cl1 Cl 0.0415(2) 0.28345(15) 0.25203(18) 0.0536(7) Uani 1 1 d . .
O1 O 0.0959(5) 0.1994(4) -0.0246(4) 0.0459(16) Uani 1 1 d . .
O2 O 0.2443(5) 0.2629(3) 0.1714(4) 0.0439(15) Uani 1 1 d D .
O3 O 0.2358(5) 0.1139(4) -0.0908(5) 0.0601(19) Uani 1 1 d . .
O4 O 0.4310(5) 0.3369(4) 0.1626(5) 0.0612(19) Uani 1 1 d D .
N1 N 0.0255(6) 0.3419(4) 0.0157(5) 0.0446(19) Uani 1 1 d . .
N2 N -0.1170(6) 0.2028(5) 0.0305(6) 0.052(2) Uani 1 1 d . .
H2 H -0.129895 0.187369 -0.042281 0.063 Uiso 1 1 calc R .
N3 N 0.1282(6) 0.1237(4) 0.1688(5) 0.0459(19) Uani 1 1 d . .
C1 C 0.1690(7) 0.2365(6) -0.0574(7) 0.043(2) Uani 1 1 d . .
C2 C 0.2484(8) 0.1934(6) -0.0947(6) 0.047(2) Uani 1 1 d . .
C3 C 0.3268(8) 0.2316(7) -0.1283(6) 0.052(3) Uani 1 1 d . .
H3 H 0.376549 0.202395 -0.152495 0.062 Uiso 1 1 calc R .
C4 C 0.3338(8) 0.3131(7) -0.1270(7) 0.061(3) Uani 1 1 d . .
H4 H 0.389788 0.338241 -0.147945 0.073 Uiso 1 1 calc R .
C5 C 0.2591(8) 0.3563(6) -0.0953(7) 0.052(3) Uani 1 1 d . .
C6 C 0.1764(8) 0.3192(6) -0.0610(6) 0.045(2) Uani 1 1 d . .
C7 C 0.0837(8) 0.3649(6) -0.0415(7) 0.050(2) Uani 1 1 d . .
H7 H 0.065067 0.414538 -0.072748 0.060 Uiso 1 1 calc R .
C8 C -0.0796(8) 0.3872(6) 0.0093(8) 0.058(3) Uani 1 1 d . .
H8A H -0.084979 0.434965 -0.031439 0.070 Uiso 1 1 calc R .
H8B H -0.072293 0.402269 0.080049 0.070 Uiso 1 1 calc R .
C9 C -0.1937(8) 0.3375(6) -0.0441(7) 0.061(3) Uani 1 1 d . .
H9A H -0.263706 0.371013 -0.058102 0.073 Uiso 1 1 calc R .
H9B H -0.195698 0.319034 -0.111923 0.073 Uiso 1 1 calc R .
C10 C -0.2042(8) 0.2675(6) 0.0189(8) 0.059(3) Uani 1 1 d . .
H10A H -0.194135 0.285457 0.089254 0.071 Uiso 1 1 calc R .
H10B H -0.285302 0.246296 -0.014551 0.071 Uiso 1 1 calc R .
C11 C -0.1575(8) 0.1339(6) 0.0753(8) 0.061(3) Uani 1 1 d . .
H11A H -0.237819 0.118610 0.026819 0.073 Uiso 1 1 calc R .
H11B H -0.162523 0.149267 0.141903 0.073 Uiso 1 1 calc R .
C12 C -0.0740(9) 0.0637(6) 0.0947(8) 0.066(3) Uani 1 1 d . .
H12A H -0.054906 0.056095 0.032532 0.080 Uiso 1 1 calc R .
H12B H -0.116600 0.017053 0.102488 0.080 Uiso 1 1 calc R .
C13 C 0.0446(8) 0.0708(6) 0.1925(8) 0.064(3) Uani 1 1 d . .
H13A H 0.028466 0.091474 0.251869 0.077 Uiso 1 1 calc R .
H13B H 0.081126 0.019014 0.212040 0.077 Uiso 1 1 calc R .
C14 C 0.2324(8) 0.0943(5) 0.1855(7) 0.048(2) Uani 1 1 d . .
H14 H 0.244885 0.041604 0.206110 0.057 Uiso 1 1 calc R .
C15 C 0.3333(7) 0.1367(6) 0.1749(7) 0.045(2) Uani 1 1 d . .
C16 C 0.4321(8) 0.0925(6) 0.1722(7) 0.052(3) Uani 1 1 d . .
C17 C 0.5271(9) 0.1305(6) 0.1637(8) 0.062(3) Uani 1 1 d . .
H17 H 0.590797 0.101252 0.159836 0.075 Uiso 1 1 calc R .
C18 C 0.5312(7) 0.2118(6) 0.1605(7) 0.052(3) Uani 1 1 d . .
H18 H 0.597718 0.236628 0.155211 0.062 Uiso 1 1 calc R .
C20 C 0.3345(7) 0.2184(6) 0.1696(6) 0.042(2) Uani 1 1 d . .
C21 C 0.3229(8) 0.0674(7) -0.1114(8) 0.076(3) Uani 1 1 d . .
H21A H 0.305926 0.012462 -0.106715 0.091 Uiso 1 1 calc R .
H21B H 0.319400 0.078864 -0.181288 0.091 Uiso 1 1 calc R .
H21C H 0.402064 0.079478 -0.059942 0.091 Uiso 1 1 calc R .
C22 C 0.5251(8) 0.3793(7) 0.1484(8) 0.076(4) Uani 1 1 d . .
H22A H 0.509486 0.434886 0.148097 0.092 Uiso 1 1 calc R .
H22B H 0.600548 0.367254 0.205439 0.092 Uiso 1 1 calc R .
H22C H 0.529189 0.364495 0.082061 0.092 Uiso 1 1 calc R .
C23 C 0.4381(8) 0.2563(6) 0.1651(7) 0.050(3) Uani 1 1 d . .
O5 O -0.1546(8) 0.1170(4) -0.1684(6) 0.113(3) Uani 1 1 d D U
H5A H -0.210678 0.141931 -0.211688 0.169 Uiso 1 1 d DR .
H5B H -0.094338 0.119471 -0.182688 0.169 Uiso 1 1 d DR .

loop_
_atom_site_aniso_label
_atom_site_aniso_U_11
_atom_site_aniso_U_22
_atom_site_aniso_U_33
_atom_site_aniso_U_23
_atom_site_aniso_U_13
_atom_site_aniso_U_12
Fe4 0.0416(7) 0.0421(8) 0.0520(8) -0.0036(7) 0.0287(6) -0.0009(6)
Br1 0.0619(7) 0.0598(8) 0.1055(10) -0.0072(7) 0.0373(6) 0.0148(6)
Br2 0.0805(8) 0.0720(9) 0.1004(10) 0.0261(7) 0.0404(7) -0.0121(7)
Cl1 0.0566(14) 0.0598(17) 0.0585(16) -0.0051(13) 0.0377(12) 0.0020(12)
O1 0.043(3) 0.049(4) 0.059(4) -0.003(3) 0.034(3) 0.001(3)
O2 0.041(3) 0.037(4) 0.055(4) -0.002(3) 0.020(3) -0.003(3)
O3 0.050(4) 0.067(5) 0.081(5) -0.016(4) 0.044(4) -0.004(4)
O4 0.050(4) 0.055(5) 0.086(5) -0.003(4) 0.035(4) -0.013(4)
N1 0.046(4) 0.036(4) 0.054(5) 0.002(4) 0.022(4) 0.004(4)
N2 0.048(4) 0.058(6) 0.060(5) -0.011(4) 0.032(4) -0.003(4)
N3 0.047(4) 0.041(5) 0.057(5) 0.000(4) 0.029(4) -0.002(4)
C1 0.036(5) 0.056(7) 0.048(6) -0.009(5) 0.028(4) 0.002(5)
C2 0.053(6) 0.050(7) 0.033(6) 0.002(5) 0.011(4) -0.006(5)
C3 0.055(6) 0.071(8) 0.044(6) -0.001(6) 0.036(5) -0.002(6)
C4 0.060(6) 0.082(9) 0.061(7) -0.004(6) 0.047(5) -0.012(6)
C5 0.058(6) 0.056(7) 0.052(6) 0.005(5) 0.033(5) -0.008(5)
C6 0.047(5) 0.059(7) 0.038(5) 0.002(5) 0.025(4) 0.002(5)
C7 0.050(6) 0.039(6) 0.057(6) 0.005(5) 0.016(5) -0.004(5)
C8 0.057(6) 0.054(6) 0.073(7) 0.003(6) 0.035(5) 0.014(5)
C9 0.049(6) 0.075(8) 0.052(7) -0.002(6) 0.012(5) 0.010(6)
C10 0.043(5) 0.062(7) 0.076(7) -0.005(6) 0.027(5) 0.000(5)
C11 0.045(5) 0.045(6) 0.099(8) 0.004(6) 0.036(6) -0.007(5)
C12 0.075(7) 0.048(7) 0.099(9) -0.002(6) 0.058(7) -0.015(6)
C13 0.062(6) 0.044(6) 0.096(8) 0.022(6) 0.042(6) -0.004(5)
C14 0.058(6) 0.038(6) 0.056(6) 0.011(5) 0.031(5) 0.012(5)
C15 0.035(5) 0.048(6) 0.057(6) -0.003(5) 0.023(5) 0.008(5)
C16 0.049(6) 0.049(6) 0.063(7) -0.013(5) 0.028(5) 0.000(5)
C17 0.055(6) 0.056(7) 0.082(8) -0.012(6) 0.033(6) 0.012(6)
C18 0.027(4) 0.073(8) 0.064(7) -0.008(6) 0.026(4) 0.001(5)
C20 0.041(5) 0.052(6) 0.040(5) 0.000(5) 0.023(4) 0.008(5)
C21 0.060(6) 0.079(9) 0.093(9) -0.029(7) 0.034(6) 0.010(6)
C22 0.058(6) 0.091(9) 0.075(8) 0.013(7) 0.020(6) -0.026(6)
C23 0.049(5) 0.057(7) 0.047(6) 0.004(5) 0.021(5) -0.002(5)
O5 0.197(9) 0.066(6) 0.113(7) 0.023(5) 0.100(6) 0.029(6)

loop_
_atom_type_symbol
_atom_type_description
_atom_type_scat_dispersion_real
_atom_type_scat_dispersion_imag
_atom_type_scat_source
C C 0.0033 0.0016 'International Tables Vol C Tables 4.2.6.8 and 6.1.1.4'
H H 0.0000 0.0000 'International Tables Vol C Tables 4.2.6.8 and 6.1.1.4'
N N 0.0061 0.0033 'International Tables Vol C Tables 4.2.6.8 and 6.1.1.4'
O O 0.0106 0.0060 'International Tables Vol C Tables 4.2.6.8 and 6.1.1.4'
Fe Fe 0.3463 0.8444 'International Tables Vol C Tables 4.2.6.8 and 6.1.1.4'
Cl Cl 0.1484 0.1585 'International Tables Vol C Tables 4.2.6.8 and 6.1.1.4'
Br Br -0.2901 2.4595 'International Tables Vol C Tables 4.2.6.8 and 6.1.1.4'

loop_
_geom_angle_atom_site_label_1
_geom_angle_atom_site_label_2
_geom_angle_atom_site_label_3
_geom_angle
O1 Fe4 Cl1 176.95(18)
O1 Fe4 N1 81.8(3)
O1 Fe4 N2 88.9(2)
O1 Fe4 N3 88.0(3)
O2 Fe4 Cl1 90.80(18)
O2 Fe4 O1 91.2(2)
O2 Fe4 N1 94.7(3)
O2 Fe4 N2 178.6(3)
O2 Fe4 N3 85.5(3)
N1 Fe4 Cl1 95.7(2)
N1 Fe4 N2 86.6(3)
N2 Fe4 Cl1 89.2(2)
N3 Fe4 Cl1 94.5(2)
N3 Fe4 N1 169.8(3)
N3 Fe4 N2 93.1(3)
C1 O1 Fe4 119.6(5)
C20 O2 Fe4 125.1(5)
C2 O3 C21 116.2(8)
C23 O4 C22 117.7(8)
C7 N1 Fe4 120.3(6)
C7 N1 C8 117.7(8)
C8 N1 Fe4 121.8(6)
Fe4 N2 H2 105.1
C10 N2 Fe4 115.5(6)
C10 N2 H2 105.1
C10 N2 C11 107.1(7)
C11 N2 Fe4 117.6(6)
C11 N2 H2 105.1
C13 N3 Fe4 121.6(6)
C14 N3 Fe4 123.2(6)
C14 N3 C13 115.1(8)
O1 C1 C2 120.4(9)
O1 C1 C6 123.9(8)
C6 C1 C2 115.7(8)
O3 C2 C1 113.0(8)
O3 C2 C3 125.9(10)
C3 C2 C1 121.1(9)
C2 C3 H3 119.4
C2 C3 C4 121.2(9)
C4 C3 H3 119.4
C3 C4 H4 120.0
C5 C4 C3 119.9(9)
C5 C4 H4 120.0
C4 C5 Br2 118.6(7)
C4 C5 C6 120.7(10)
C6 C5 Br2 120.6(8)
C1 C6 C7 117.2(8)
C5 C6 C1 121.4(9)
C5 C6 C7 120.8(9)
N1 C7 C6 125.3(9)
N1 C7 H7 117.3
C6 C7 H7 117.3
N1 C8 H8A 109.8
N1 C8 H8B 109.8
N1 C8 C9 109.5(8)
H8A C8 H8B 108.2
C9 C8 H8A 109.8
C9 C8 H8B 109.8
C8 C9 H9A 108.5
C8 C9 H9B 108.5
H9A C9 H9B 107.5
C10 C9 C8 114.9(8)
C10 C9 H9A 108.5
C10 C9 H9B 108.5
N2 C10 C9 115.7(8)
N2 C10 H10A 108.4
N2 C10 H10B 108.4
C9 C10 H10A 108.4
C9 C10 H10B 108.4
H10A C10 H10B 107.4
N2 C11 H11A 109.0
N2 C11 H11B 109.0
N2 C11 C12 112.9(7)
H11A C11 H11B 107.8
C12 C11 H11A 109.0
C12 C11 H11B 109.0
C11 C12 H12A 108.6
C11 C12 H12B 108.6
C11 C12 C13 114.8(9)
H12A C12 H12B 107.5
C13 C12 H12A 108.6
C13 C12 H12B 108.6
N3 C13 C12 109.7(8)
N3 C13 H13A 109.7
N3 C13 H13B 109.7
C12 C13 H13A 109.7
C12 C13 H13B 109.7
H13A C13 H13B 108.2
N3 C14 H14 117.3
N3 C14 C15 125.4(8)
C15 C14 H14 117.3
C16 C15 C14 118.6(8)
C20 C15 C14 121.4(8)
C20 C15 C16 120.1(8)
C15 C16 Br1 121.3(7)
C17 C16 Br1 119.1(7)
C17 C16 C15 119.6(9)
C16 C17 H17 119.4
C16 C17 C18 121.3(9)
C18 C17 H17 119.4
C17 C18 H18 119.7
C23 C18 C17 120.6(9)
C23 C18 H18 119.7
O2 C20 C15 122.7(8)
O2 C20 C23 118.6(8)
C15 C20 C23 118.7(8)
O3 C21 H21A 109.5
O3 C21 H21B 109.5
O3 C21 H21C 109.5
H21A C21 H21B 109.5
H21A C21 H21C 109.5
H21B C21 H21C 109.5
O4 C22 H22A 109.5
O4 C22 H22B 109.5
O4 C22 H22C 109.5
H22A C22 H22B 109.5
H22A C22 H22C 109.5
H22B C22 H22C 109.5
O4 C23 C18 126.4(9)
O4 C23 C20 113.9(8)
C18 C23 C20 119.7(9)
H5A O5 H5B 110.8

loop_
_geom_bond_atom_site_label_1
_geom_bond_atom_site_label_2
_geom_bond_distance
Fe4 Cl1 2.342(2)
Fe4 O1 1.979(5)
Fe4 O2 1.931(5)
Fe4 N1 2.118(7)
Fe4 N2 2.202(7)
Fe4 N3 2.089(7)
Br1 C16 1.892(10)
Br2 C5 1.896(10)
O1 C1 1.293(9)
O2 C20 1.327(9)
O3 C2 1.359(10)
O3 C21 1.420(10)
O4 C22 1.414(10)
O4 C23 1.367(11)
N1 C7 1.295(10)
N1 C8 1.450(10)
N2 H2 0.9800
N2 C10 1.482(11)
N2 C11 1.485(11)
N3 C13 1.473(10)
N3 C14 1.283(10)
C1 C2 1.442(12)
C1 C6 1.407(12)
C2 C3 1.361(12)
C3 H3 0.9300
C3 C4 1.384(13)
C4 H4 0.9300
C4 C5 1.352(12)
C5 C6 1.399(11)
C6 C7 1.462(12)
C7 H7 0.9300
C8 H8A 0.9700
C8 H8B 0.9700
C8 C9 1.531(12)
C9 H9A 0.9700
C9 H9B 0.9700
C9 C10 1.498(12)
C10 H10A 0.9700
C10 H10B 0.9700
C11 H11A 0.9700
C11 H11B 0.9700
C11 C12 1.511(12)
C12 H12A 0.9700
C12 H12B 0.9700
C12 C13 1.534(12)
C13 H13A 0.9700
C13 H13B 0.9700
C14 H14 0.9300
C14 C15 1.463(11)
C15 C16 1.415(11)
C15 C20 1.387(12)
C16 C17 1.353(12)
C17 H17 0.9300
C17 C18 1.380(13)
C18 H18 0.9300
C18 C23 1.370(12)
C20 C23 1.423(11)
C21 H21A 0.9600
C21 H21B 0.9600
C21 H21C 0.9600
C22 H22A 0.9600
C22 H22B 0.9600
C22 H22C 0.9600
O5 H5A 0.8201
O5 H5B 0.8202

loop_
_geom_hbond_atom_site_label_D
_geom_hbond_atom_site_label_H
_geom_hbond_atom_site_label_A
_geom_hbond_distance_DH
_geom_hbond_distance_HA
_geom_hbond_distance_DA
_geom_hbond_angle_DHA
_geom_hbond_site_symmetry_A
_geom_hbond_publ_flag
N2 H2 O5 0.98 2.02 2.957(10) 159.3 . yes
O5 H5A O2 0.82 2.18 2.888(9) 143.9 4_565 yes
O5 H5B O4 0.82 2.37 2.972(10) 131.2 4_565 yes

loop_
_geom_torsion_atom_site_label_1
_geom_torsion_atom_site_label_2
_geom_torsion_atom_site_label_3
_geom_torsion_atom_site_label_4
_geom_torsion
Fe4 O1 C1 C2 137.7(6)
Fe4 O1 C1 C6 -43.2(11)
Fe4 O2 C20 C15 -36.9(11)
Fe4 O2 C20 C23 145.0(6)
Fe4 N1 C7 C6 7.2(12)
Fe4 N1 C8 C9 -62.6(9)
Fe4 N2 C10 C9 58.0(10)
Fe4 N2 C11 C12 -46.3(10)
Fe4 N3 C13 C12 51.3(10)
Fe4 N3 C14 C15 7.6(13)
Br1 C16 C17 C18 -176.9(7)
Br2 C5 C6 C1 -176.4(7)
Br2 C5 C6 C7 11.9(11)
O1 C1 C2 O3 0.1(11)
O1 C1 C2 C3 -179.2(8)
O1 C1 C6 C5 178.7(8)
O1 C1 C6 C7 -9.4(13)
O2 C20 C23 O4 -0.4(12)
O2 C20 C23 C18 -178.4(8)
O3 C2 C3 C4 -178.8(8)
N1 C8 C9 C10 67.4(10)
N2 C11 C12 C13 75.7(11)
N3 C14 C15 C16 -165.8(8)
N3 C14 C15 C20 15.5(14)
C1 C2 C3 C4 0.6(13)
C1 C6 C7 N1 27.7(13)
C2 C1 C6 C5 -2.2(13)
C2 C1 C6 C7 169.8(7)
C2 C3 C4 C5 -2.2(15)
C3 C4 C5 Br2 178.7(7)
C3 C4 C5 C6 1.6(14)
C4 C5 C6 C1 0.7(14)
C4 C5 C6 C7 -171.0(8)
C5 C6 C7 N1 -160.4(9)
C6 C1 C2 O3 -179.0(7)
C6 C1 C2 C3 1.6(12)
C7 N1 C8 C9 112.2(9)
C8 N1 C7 C6 -167.8(8)
C8 C9 C10 N2 -69.2(11)
C10 N2 C11 C12 -178.2(8)
C11 N2 C10 C9 -168.8(8)
C11 C12 C13 N3 -76.7(10)
C13 N3 C14 C15 -175.7(8)
C14 N3 C13 C12 -125.4(9)
C14 C15 C16 Br1 -0.5(12)
C14 C15 C16 C17 -179.2(9)
C14 C15 C20 O2 -1.5(14)
C14 C15 C20 C23 176.6(8)
C15 C16 C17 C18 1.9(15)
C15 C20 C23 O4 -178.5(8)
C15 C20 C23 C18 3.4(13)
C16 C15 C20 O2 179.8(7)
C16 C15 C20 C23 -2.1(13)
C16 C17 C18 C23 -0.5(15)
C17 C18 C23 O4 -179.9(9)
C17 C18 C23 C20 -2.2(14)
C20 C15 C16 Br1 178.3(7)
C20 C15 C16 C17 -0.5(14)
C21 O3 C2 C1 -171.1(7)
C21 O3 C2 C3 8.3(13)
C22 O4 C23 C18 3.5(14)
C22 O4 C23 C20 -174.4(7)
